data_1565215
loop_
_publ_author_name
'Chang, Yi-Xin'
'Gao, Ning'
'Wang, Mei-Ying'
'Wang, Wan-Ting'
'Fan, Zi-Wei'
'Ren, Duo-Duo'
'Wu, Zhi-Lei'
'Wang, Wen-Min'

_publ_section_title
;
 Two phenoxo-O bridged dinuclear Dy(III) complexes exhibiting distinct
 slow magnetic relaxation induced by different \b-diketonate ligands
;
_journal_name_full 'Inorganica Chimica Acta'
_journal_page_first 119499
_journal_paper_doi 10.1016/j.ica.2020.119499
_journal_volume 505
_journal_year 2020
_chemical_formula_moiety 'C76 H54 Dy2 F12 N4 O10'
_chemical_formula_sum 'C76 H54 Dy2 F12 N4 O10'
_chemical_formula_weight 1736.23
_space_group_crystal_system triclinic
_space_group_IT_number 2
_space_group_name_Hall '-P 1'
_space_group_name_H-M_alt 'P -1'
_atom_sites_solution_hydrogens geom
_atom_sites_solution_primary iterative
_cell_angle_alpha 101.120(3)
_cell_angle_beta 112.968(3)
_cell_angle_gamma 100.847(3)
_cell_formula_units_Z 1
_cell_length_a 10.9464(7)
_cell_length_b 12.8805(8)
_cell_length_c 13.9048(9)
_cell_measurement_reflns_used 4615
_cell_measurement_temperature 150(2)
_cell_measurement_theta_max 23.468
_cell_measurement_theta_min 2.286
_cell_volume 1694.2(2)
_computing_cell_refinement 'SAINT v8.37A (Bruker, 2015)'
_computing_data_reduction 'SAINT v8.37A (Bruker, 2015)'
_computing_molecular_graphics 'Olex2 (Dolomanov et al., 2009)'
_computing_publication_material 'Olex2 (Dolomanov et al., 2009)'
_computing_structure_refinement 'XL (Sheldrick, 2008)'
_computing_structure_solution
;
Superflip (Palatinus & Chapuis, 2007;Palatinus & van der Lee, 2008;
Palatinus et al., 2012)
;
_diffrn_ambient_temperature 150.15
_diffrn_measured_fraction_theta_full 0.999
_diffrn_measured_fraction_theta_max 0.999
_diffrn_measurement_device_type 'CCD area detector'
_diffrn_measurement_method 'phi and omega scans'
_diffrn_radiation_monochromator graphite
_diffrn_radiation_type MoK\a
_diffrn_radiation_wavelength 0.71073
_diffrn_reflns_av_R_equivalents 0.1104
_diffrn_reflns_av_unetI/netI 0.0846
_diffrn_reflns_Laue_measured_fraction_full 0.999
_diffrn_reflns_Laue_measured_fraction_max 0.999
_diffrn_reflns_limit_h_max 13
_diffrn_reflns_limit_h_min -13
_diffrn_reflns_limit_k_max 15
_diffrn_reflns_limit_k_min -15
_diffrn_reflns_limit_l_max 16
_diffrn_reflns_limit_l_min -16
_diffrn_reflns_number 27153
_diffrn_reflns_point_group_measured_fraction_full 0.999
_diffrn_reflns_point_group_measured_fraction_max 0.999
_diffrn_reflns_theta_full 25.009
_diffrn_reflns_theta_max 25.009
_diffrn_reflns_theta_min 2.112
_exptl_absorpt_coefficient_mu 2.286
_exptl_absorpt_correction_T_max 0.7452
_exptl_absorpt_correction_T_min 0.6542
_exptl_absorpt_correction_type multi-scan
_exptl_absorpt_process_details
;
SADABS-2016/2 (Bruker,2016/2) was used for absorption correction.
wR2(int) was 0.0741 before and 0.0655 after correction.
The Ratio of minimum to maximum transmission is 0.8779.
The \l/2 correction factor is Not present.
;
_exptl_crystal_colour yellow
_exptl_crystal_density_diffrn 1.702
_exptl_crystal_description block
_exptl_crystal_F_000 858
_exptl_crystal_size_max 0.36
_exptl_crystal_size_mid 0.25
_exptl_crystal_size_min 0.11
_refine_diff_density_max 1.768
_refine_diff_density_min -0.992
_refine_diff_density_rms 0.189
_refine_ls_extinction_coef .
_refine_ls_extinction_method none
_refine_ls_goodness_of_fit_ref 1.056
_refine_ls_hydrogen_treatment constr
_refine_ls_matrix_type full
_refine_ls_number_parameters 468
_refine_ls_number_reflns 5970
_refine_ls_number_restraints 24
_refine_ls_restrained_S_all 1.065
_refine_ls_R_factor_all 0.0766
_refine_ls_R_factor_gt 0.0477
_refine_ls_shift/su_max 0.005
_refine_ls_shift/su_mean 0.000
_refine_ls_structure_factor_coef Fsqd
_refine_ls_weighting_details 'w=1/[\s^2^(Fo^2^)+(0.0630P)^2^+0.2346P] where P=(Fo^2^+2Fc^2^)/3'
_refine_ls_weighting_scheme calc
_refine_ls_wR_factor_gt 0.1018
_refine_ls_wR_factor_ref 0.1199
_reflns_Friedel_coverage 0.000
_reflns_Friedel_fraction_full .
_reflns_Friedel_fraction_max .
_reflns_number_gt 4585
_reflns_number_total 5970
_reflns_threshold_expression 'I > 2\s(I)'
_cod_data_source_file 1.cif
_cod_data_source_block 1
_cod_original_cell_volume 1694.22(19)
_cod_database_code 1565215
_shelx_space_group_comment
;
The symmetry employed for this shelxl refinement is uniquely defined
by the following loop, which should always be used as a source of
symmetry information in preference to the above space-group names.
They are only intended as comments.
;
_shelx_estimated_absorpt_t_max 0.787
_shelx_estimated_absorpt_t_min 0.493
_olex2_refinement_description
;
1. Fixed Uiso
 At 1.2 times of:
  All C(H) groups, All C(H,H) groups
 At 1.5 times of:
  All C(H,H,H) groups
2. Rigid bond restraints
 F4, C38, F5, F6
 with sigma for 1-2 distances of 0.01 and sigma for 1-3 distances of 0.02
 C38, F5
 with sigma for 1-2 distances of 0.001 and sigma for 1-3 distances of 0.002
3. Uiso/Uaniso restraints and constraints
F5 \\sim F4 \\sim F6: within 2A with sigma of 0.01 and sigma for terminal atoms
of 0.02
Uanis(F5) \\sim Ueq, Uanis(F6) \\sim Ueq, Uanis(F4) \\sim Ueq: with sigma of
0.01 and sigma for terminal atoms of 0.02
Uanis(F5) \\sim Ueq: with sigma of 0.001 and sigma for terminal atoms of 0.002
Uanis(F5') = Uanis(F5) = Uanis(F4') = Uanis(F4) = Uanis(F6') = Uanis(F6)
4. Others
 Sof(F4')=Sof(F5')=Sof(F6')=1-FVAR(1)
 Sof(F6)=Sof(F5)=Sof(F4)=FVAR(1)
5.a Secondary CH2 refined with riding coordinates:
 C17(H17A,H17B)
5.b Aromatic/amide H refined with riding coordinates:
 C9(H9), C28(H28), C8(H8), C29(H29), C2(H2), C36(H36), C30(H30), C24(H24),
 C3(H3), C13(H13), C27(H27), C15(H15), C32(H32), C10(H10), C4(H4), C21(H21),
 C33(H33), C16(H16), C26(H26), C31(H31), C25(H25), C12(H12)
5.c Idealised Me refined as rotating group:
 C18(H18A,H18B,H18C)
;
_olex2_submission_special_instructions 'No special instructions were received'

loop_
_space_group_symop_operation_xyz
'x, y, z'
'-x, -y, -z'

loop_
_atom_site_label
_atom_site_type_symbol
_atom_site_fract_x
_atom_site_fract_y
_atom_site_fract_z
_atom_site_U_iso_or_equiv
_atom_site_adp_type
_atom_site_occupancy
_atom_site_site_symmetry_order
_atom_site_calc_flag
_atom_site_refinement_flags_posn
_atom_site_refinement_flags_adp
_atom_site_refinement_flags_occupancy
_atom_site_disorder_assembly
_atom_site_disorder_group
Dy1 Dy 0.08983(4) 0.40982(3) 0.44098(3) 0.01817(12) Uani 1 1 d . . . . .
O5 O 0.1421(5) 0.2831(4) 0.5384(4) 0.0202(11) Uani 1 1 d . . . . .
O4 O 0.2685(5) 0.5032(4) 0.6188(4) 0.0214(11) Uani 1 1 d . . . . .
F6 F 0.1821(12) 0.1816(8) 0.7583(9) 0.0590(13) Uani 0.546(6) 1 d . U P A 1
O2 O -0.0530(5) 0.2464(4) 0.3056(4) 0.0269(12) Uani 1 1 d . . . . .
N1 N 0.2670(6) 0.5464(4) 0.4281(5) 0.0178(13) Uani 1 1 d . . . . .
F2 F -0.2861(6) 0.0645(4) 0.0488(4) 0.0555(15) Uani 1 1 d . . . . .
O3 O -0.0132(5) 0.4504(4) 0.2768(4) 0.0253(12) Uani 1 1 d . . . . .
F3 F -0.2567(8) 0.0528(4) 0.2054(5) 0.087(2) Uani 1 1 d . . . . .
C9 C 0.4711(8) 0.7100(6) 0.4267(6) 0.0272(18) Uani 1 1 d . . . . .
H9 H 0.540658 0.764969 0.424789 0.033 Uiso 1 1 calc R . . . .
F1 F -0.1021(6) 0.0378(4) 0.1527(7) 0.103(3) Uani 1 1 d . . . . .
C28 C -0.0723(9) 0.5839(7) 0.1439(7) 0.038(2) Uani 1 1 d . . . . .
H28 H -0.024479 0.616014 0.220930 0.046 Uiso 1 1 calc R . . . .
C8 C 0.4605(7) 0.6005(6) 0.3908(6) 0.0277(18) Uani 1 1 d . . . . .
H8 H 0.523245 0.579196 0.364920 0.033 Uiso 1 1 calc R . . . .
C18 C 0.3833(10) -0.1259(8) 0.2239(9) 0.053(3) Uani 1 1 d . . . . .
H18A H 0.415932 -0.084027 0.182328 0.080 Uiso 1 1 calc GR . . . .
H18B H 0.382445 -0.202957 0.200809 0.080 Uiso 1 1 calc GR . . . .
H18C H 0.445585 -0.093299 0.302064 0.080 Uiso 1 1 calc GR . . . .
C1 C 0.1732(7) 0.6788(5) 0.4998(6) 0.0185(16) Uani 1 1 d . . . . .
C7 C 0.3562(7) 0.5203(6) 0.3926(6) 0.0218(16) Uani 1 1 d . . . . .
N2 N 0.2477(6) 0.3293(5) 0.3584(5) 0.0222(14) Uani 1 1 d . . . . .
C6 C 0.2749(7) 0.6546(5) 0.4640(6) 0.0190(15) Uani 1 1 d . . . . .
C5 C 0.3798(7) 0.7414(6) 0.4663(6) 0.0241(17) Uani 1 1 d . . . . .
F5 F 0.0757(11) 0.0987(8) 0.5865(9) 0.0590(13) Uani 0.546(6) 1 d . U P A 1
C37 C 0.1978(7) 0.2904(6) 0.6383(6) 0.0208(16) Uani 1 1 d . . . . .
C29 C 0.4124(9) 0.6926(6) 0.7919(7) 0.034(2) Uani 1 1 d . . . . .
H29 H 0.382533 0.697410 0.719308 0.041 Uiso 1 1 calc R . . . .
C35 C 0.3052(7) 0.4894(6) 0.7118(6) 0.0206(16) Uani 1 1 d . . . . .
C23 C -0.1087(8) 0.4708(7) 0.1007(7) 0.035(2) Uani 1 1 d . . . . .
C22 C -0.0808(8) 0.4012(6) 0.1764(7) 0.0282(18) Uani 1 1 d . . . . .
C2 C 0.1849(8) 0.7891(5) 0.5382(6) 0.0244(17) Uani 1 1 d . . . . .
H2 H 0.119262 0.808347 0.561671 0.029 Uiso 1 1 calc R . . . .
C36 C 0.2731(8) 0.3839(6) 0.7262(6) 0.0260(17) Uani 1 1 d . . . . .
H36 H 0.304033 0.377178 0.798090 0.031 Uiso 1 1 calc R . . . .
C34 C 0.3843(8) 0.5901(6) 0.8077(6) 0.0279(18) Uani 1 1 d . . . . .
C30 C 0.4820(10) 0.7878(7) 0.8772(8) 0.044(2) Uani 1 1 d . . . . .
H30 H 0.499631 0.857238 0.863482 0.052 Uiso 1 1 calc R . . . .
C24 C -0.1723(11) 0.4266(8) -0.0126(8) 0.055(3) Uani 1 1 d . . . . .
H24 H -0.194629 0.349077 -0.043810 0.066 Uiso 1 1 calc R . . . .
C3 C 0.2901(8) 0.8727(6) 0.5434(7) 0.032(2) Uani 1 1 d . . . . .
H3 H 0.295972 0.947468 0.572538 0.038 Uiso 1 1 calc R . . . .
C13 C 0.2552(10) 0.0709(7) 0.1860(8) 0.047(2) Uani 1 1 d . . . . .
H13 H 0.268018 0.047588 0.122382 0.056 Uiso 1 1 calc R . . . .
C27 C -0.1036(11) 0.6507(8) 0.0780(10) 0.059(3) Uani 1 1 d . . . . .
H27 H -0.080447 0.728231 0.109224 0.071 Uiso 1 1 calc R . . . .
C15 C 0.2032(8) 0.0298(6) 0.3265(7) 0.033(2) Uani 1 1 d . . . . .
H15 H 0.181727 -0.022037 0.361980 0.040 Uiso 1 1 calc R . . . .
C32 C 0.4962(10) 0.6829(7) 1.0016(8) 0.052(3) Uani 1 1 d . . . . .
H32 H 0.523955 0.679520 1.074448 0.063 Uiso 1 1 calc R . . . .
C17 C 0.2387(10) -0.1217(7) 0.2031(8) 0.048(2) Uani 1 1 d . . . . .
H17A H 0.204595 -0.167169 0.242306 0.057 Uiso 1 1 calc R . . . .
H17B H 0.176463 -0.154352 0.123934 0.057 Uiso 1 1 calc R . . . .
C10 C 0.3427(8) 0.4039(6) 0.3554(6) 0.0245(17) Uani 1 1 d . . . . .
H10 H 0.404249 0.381888 0.328549 0.029 Uiso 1 1 calc R . . . .
C4 C 0.3854(8) 0.8511(6) 0.5081(7) 0.033(2) Uani 1 1 d . . . . .
H4 H 0.455173 0.910257 0.511765 0.039 Uiso 1 1 calc R . . . .
C38 C 0.1798(9) 0.1802(7) 0.6617(7) 0.0354(17) Uani 1 1 d . U . . .
C21 C -0.1326(9) 0.2836(6) 0.1342(7) 0.036(2) Uani 1 1 d . . . . .
H21 H -0.177455 0.250020 0.057313 0.043 Uiso 1 1 calc R . . . .
C33 C 0.4260(9) 0.5874(7) 0.9155(7) 0.042(2) Uani 1 1 d . . . . .
H33 H 0.405610 0.518594 0.929657 0.050 Uiso 1 1 calc R . . . .
C16 C 0.2053(8) 0.1375(6) 0.3629(7) 0.0290(18) Uani 1 1 d . . . . .
H16 H 0.180480 0.157922 0.420631 0.035 Uiso 1 1 calc R . . . .
C20 C -0.1186(8) 0.2176(6) 0.2031(7) 0.0318(19) Uani 1 1 d . . . . .
C14 C 0.2317(9) -0.0042(7) 0.2398(8) 0.040(2) Uani 1 1 d . . . . .
C26 C -0.1699(13) 0.6045(10) -0.0356(10) 0.074(4) Uani 1 1 d . . . . .
H26 H -0.191661 0.650627 -0.081738 0.089 Uiso 1 1 calc R . . . .
C19 C -0.1884(10) 0.0922(7) 0.1524(7) 0.041(2) Uani 1 1 d . . . . .
C11 C 0.2434(7) 0.2179(5) 0.3164(6) 0.0178(15) Uani 1 1 d . . . . .
O1 O 0.0775(5) 0.5941(3) 0.4959(4) 0.0202(11) Uani 1 1 d . . . . .
C31 C 0.5260(10) 0.7829(7) 0.9822(8) 0.050(3) Uani 1 1 d . . . . .
H31 H 0.577212 0.848503 1.041705 0.060 Uiso 1 1 calc R . . . .
F4 F 0.2923(11) 0.1438(8) 0.6698(9) 0.0590(13) Uani 0.546(6) 1 d . U P A 1
C25 C -0.2034(13) 0.4922(9) -0.0802(9) 0.072(3) Uani 1 1 d . . . . .
H25 H -0.247702 0.460356 -0.157330 0.086 Uiso 1 1 calc R . . . .
C12 C 0.2604(11) 0.1803(7) 0.2236(8) 0.047(2) Uani 1 1 d . . . . .
H12 H 0.276042 0.230465 0.184853 0.056 Uiso 1 1 calc R . . . .
F4' F 0.2008(14) 0.1050(10) 0.5952(11) 0.0590(13) Uani 0.454(6) 1 d . . P A 2
F5' F 0.0500(14) 0.1394(10) 0.6474(11) 0.0590(13) Uani 0.454(6) 1 d . . P A 2
F6' F 0.2659(15) 0.1798(10) 0.7615(11) 0.0590(13) Uani 0.454(6) 1 d . . P A 2

loop_
_atom_site_aniso_label
_atom_site_aniso_U_11
_atom_site_aniso_U_22
_atom_site_aniso_U_33
_atom_site_aniso_U_23
_atom_site_aniso_U_13
_atom_site_aniso_U_12
Dy1 0.02098(19) 0.01458(18) 0.0197(2) 0.00274(13) 0.01005(14) 0.00701(12)
O5 0.022(3) 0.021(3) 0.015(3) 0.003(2) 0.005(2) 0.009(2)
O4 0.026(3) 0.018(2) 0.020(3) 0.002(2) 0.011(2) 0.009(2)
F6 0.066(2) 0.0439(17) 0.061(2) 0.0254(15) 0.0190(16) 0.0140(15)
O2 0.029(3) 0.021(3) 0.023(3) 0.001(2) 0.006(3) 0.007(2)
N1 0.016(3) 0.019(3) 0.020(3) 0.007(3) 0.008(3) 0.006(2)
F2 0.071(4) 0.030(3) 0.036(3) -0.005(2) 0.008(3) -0.001(3)
O3 0.022(3) 0.024(3) 0.022(3) 0.004(2) 0.004(2) 0.005(2)
F3 0.133(6) 0.039(3) 0.055(4) -0.001(3) 0.038(4) -0.027(4)
C9 0.021(4) 0.028(4) 0.032(5) 0.010(4) 0.014(4) 0.001(3)
F1 0.056(4) 0.034(3) 0.144(7) -0.030(4) -0.009(4) 0.024(3)
C28 0.040(5) 0.039(5) 0.033(5) 0.012(4) 0.012(4) 0.015(4)
C8 0.021(4) 0.037(5) 0.032(5) 0.015(4) 0.018(4) 0.008(3)
C18 0.057(6) 0.040(5) 0.061(7) 0.001(5) 0.026(6) 0.026(5)
C1 0.022(4) 0.017(4) 0.019(4) 0.005(3) 0.012(3) 0.006(3)
C7 0.023(4) 0.033(4) 0.017(4) 0.011(3) 0.012(3) 0.015(3)
N2 0.026(3) 0.026(3) 0.018(3) 0.005(3) 0.011(3) 0.014(3)
C6 0.023(4) 0.010(3) 0.020(4) 0.002(3) 0.008(3) 0.003(3)
C5 0.017(4) 0.026(4) 0.028(4) 0.010(3) 0.008(3) 0.006(3)
F5 0.066(2) 0.0439(17) 0.061(2) 0.0254(15) 0.0190(16) 0.0140(15)
C37 0.022(4) 0.023(4) 0.022(4) 0.005(3) 0.012(3) 0.012(3)
C29 0.045(5) 0.027(4) 0.031(5) 0.004(4) 0.020(4) 0.010(4)
C35 0.015(4) 0.026(4) 0.021(4) 0.005(3) 0.008(3) 0.008(3)
C23 0.032(5) 0.038(5) 0.039(5) 0.014(4) 0.019(4) 0.011(4)
C22 0.025(4) 0.038(5) 0.027(5) 0.015(4) 0.011(4) 0.017(4)
C2 0.031(4) 0.014(4) 0.031(5) 0.008(3) 0.014(4) 0.009(3)
C36 0.031(4) 0.020(4) 0.018(4) 0.003(3) 0.004(4) 0.005(3)
C34 0.030(4) 0.019(4) 0.027(5) 0.001(3) 0.009(4) 0.006(3)
C30 0.055(6) 0.021(4) 0.047(6) 0.006(4) 0.021(5) 0.003(4)
C24 0.071(7) 0.050(6) 0.037(6) 0.013(5) 0.020(5) 0.013(5)
C3 0.032(5) 0.018(4) 0.048(6) 0.007(4) 0.022(4) 0.006(3)
C13 0.078(7) 0.037(5) 0.045(6) 0.005(4) 0.046(6) 0.024(5)
C27 0.071(7) 0.045(6) 0.076(9) 0.028(6) 0.039(7) 0.024(5)
C15 0.041(5) 0.025(4) 0.039(5) 0.012(4) 0.021(4) 0.012(4)
C32 0.063(7) 0.034(5) 0.028(5) 0.000(4) -0.006(5) 0.014(5)
C17 0.057(6) 0.032(5) 0.059(7) 0.009(5) 0.031(5) 0.016(4)
C10 0.025(4) 0.032(4) 0.023(4) 0.005(3) 0.016(4) 0.012(3)
C4 0.033(5) 0.016(4) 0.047(6) 0.007(4) 0.020(4) 0.002(3)
C38 0.054(5) 0.032(4) 0.040(5) 0.021(3) 0.031(3) 0.025(3)
C21 0.045(5) 0.032(5) 0.022(5) 0.001(4) 0.013(4) 0.004(4)
C33 0.052(6) 0.030(5) 0.026(5) 0.004(4) 0.002(4) 0.014(4)
C16 0.034(5) 0.028(4) 0.031(5) 0.002(4) 0.021(4) 0.016(3)
C20 0.029(4) 0.029(4) 0.027(5) -0.001(4) 0.008(4) 0.004(3)
C14 0.047(5) 0.028(4) 0.054(6) 0.011(4) 0.030(5) 0.014(4)
C26 0.095(9) 0.081(9) 0.056(8) 0.051(7) 0.025(7) 0.034(7)
C19 0.050(6) 0.028(5) 0.029(5) -0.001(4) 0.008(5) 0.007(4)
C11 0.030(4) 0.014(3) 0.016(4) 0.006(3) 0.012(3) 0.015(3)
O1 0.024(3) 0.014(2) 0.027(3) 0.006(2) 0.015(2) 0.006(2)
C31 0.049(6) 0.032(5) 0.045(6) -0.004(4) 0.009(5) 0.004(4)
F4 0.066(2) 0.0439(17) 0.061(2) 0.0254(15) 0.0190(16) 0.0140(15)
C25 0.096(9) 0.066(8) 0.046(7) 0.029(6) 0.017(7) 0.025(7)
C12 0.084(7) 0.034(5) 0.049(6) 0.019(4) 0.048(6) 0.029(5)
F4' 0.066(2) 0.0439(17) 0.061(2) 0.0254(15) 0.0190(16) 0.0140(15)
F5' 0.066(2) 0.0439(17) 0.061(2) 0.0254(15) 0.0190(16) 0.0140(15)
F6' 0.066(2) 0.0439(17) 0.061(2) 0.0254(15) 0.0190(16) 0.0140(15)

loop_
_atom_type_symbol
_atom_type_description
_atom_type_scat_dispersion_real
_atom_type_scat_dispersion_imag
_atom_type_scat_source
C C 0.0033 0.0016 'International Tables Vol C Tables 4.2.6.8 and 6.1.1.4'
H H 0.0000 0.0000 'International Tables Vol C Tables 4.2.6.8 and 6.1.1.4'
Dy Dy -0.1892 4.4098 'International Tables Vol C Tables 4.2.6.8 and 6.1.1.4'
F F 0.0171 0.0103 'International Tables Vol C Tables 4.2.6.8 and 6.1.1.4'
N N 0.0061 0.0033 'International Tables Vol C Tables 4.2.6.8 and 6.1.1.4'
O O 0.0106 0.0060 'International Tables Vol C Tables 4.2.6.8 and 6.1.1.4'

loop_
_geom_angle_atom_site_label_1
_geom_angle_atom_site_label_2
_geom_angle_atom_site_label_3
_geom_angle
_geom_angle_site_symmetry_1
_geom_angle_site_symmetry_3
O5 Dy1 Dy1 109.38(11) . 2_566
O5 Dy1 O4 70.31(16) . .
O5 Dy1 N1 122.91(17) . .
O5 Dy1 O3 150.89(17) . .
O5 Dy1 N2 80.55(17) . .
O5 Dy1 O1 131.45(16) . .
O4 Dy1 Dy1 78.86(11) . 2_566
O4 Dy1 N1 71.35(17) . .
O4 Dy1 N2 96.78(17) . .
O4 Dy1 O1 70.65(16) . .
O2 Dy1 Dy1 116.31(13) . 2_566
O2 Dy1 O5 79.91(17) . .
O2 Dy1 O4 149.91(17) . .
O2 Dy1 N1 124.78(18) . .
O2 Dy1 O3 71.53(17) . .
O2 Dy1 N2 73.57(18) . .
O2 Dy1 O1 136.81(17) . .
O2 Dy1 O1 88.87(17) . 2_566
N1 Dy1 Dy1 102.74(13) . 2_566
N1 Dy1 N2 63.89(18) . .
O3 Dy1 Dy1 88.72(12) . 2_566
O3 Dy1 O4 137.35(16) . .
O3 Dy1 N1 71.99(17) . .
O3 Dy1 N2 86.01(18) . .
O3 Dy1 O1 76.01(17) . .
N2 Dy1 Dy1 166.58(12) . 2_566
O1 Dy1 Dy1 34.78(10) . 2_566
O1 Dy1 Dy1 36.16(10) 2_566 2_566
O1 Dy1 O5 82.26(16) 2_566 .
O1 Dy1 O4 91.30(16) 2_566 .
O1 Dy1 N1 138.75(17) 2_566 .
O1 Dy1 N1 68.05(16) . .
O1 Dy1 O3 102.30(17) 2_566 .
O1 Dy1 N2 157.26(17) 2_566 .
O1 Dy1 N2 131.80(16) . .
O1 Dy1 O1 70.93(16) 2_566 .
C37 O5 Dy1 134.1(4) . .
C35 O4 Dy1 136.6(4) . .
C20 O2 Dy1 135.6(5) . .
C7 N1 Dy1 123.5(5) . .
C7 N1 C6 119.6(6) . .
C6 N1 Dy1 116.8(4) . .
C22 O3 Dy1 139.3(5) . .
C8 C9 C5 120.3(7) . .
C27 C28 C23 121.2(9) . .
C9 C8 C7 119.3(7) . .
C2 C1 C6 116.7(6) . .
O1 C1 C6 118.4(6) . .
O1 C1 C2 124.9(6) . .
N1 C7 C8 122.3(7) . .
N1 C7 C10 117.2(6) . .
C8 C7 C10 120.5(6) . .
C10 N2 Dy1 114.5(5) . .
C10 N2 C11 115.0(6) . .
C11 N2 Dy1 130.5(4) . .
N1 C6 C1 117.5(6) . .
N1 C6 C5 121.4(6) . .
C5 C6 C1 121.0(6) . .
C9 C5 C6 117.1(6) . .
C9 C5 C4 124.4(7) . .
C4 C5 C6 118.5(7) . .
O5 C37 C36 128.5(7) . .
O5 C37 C38 113.9(6) . .
C36 C37 C38 117.5(7) . .
C30 C29 C34 122.2(8) . .
O4 C35 C36 122.1(7) . .
O4 C35 C34 117.0(6) . .
C36 C35 C34 120.9(7) . .
C28 C23 C22 119.0(8) . .
C28 C23 C24 118.0(8) . .
C24 C23 C22 122.9(8) . .
O3 C22 C23 117.3(7) . .
O3 C22 C21 122.6(7) . .
C21 C22 C23 120.1(7) . .
C1 C2 C3 121.7(7) . .
C37 C36 C35 121.5(7) . .
C29 C34 C35 120.0(7) . .
C29 C34 C33 116.9(7) . .
C33 C34 C35 123.1(7) . .
C31 C30 C29 119.9(8) . .
C25 C24 C23 121.6(10) . .
C4 C3 C2 122.3(7) . .
C14 C13 C12 120.8(8) . .
C28 C27 C26 119.8(10) . .
C14 C15 C16 121.1(7) . .
C31 C32 C33 120.0(9) . .
C18 C17 C14 112.8(7) . .
N2 C10 C7 120.9(6) . .
C3 C4 C5 119.7(7) . .
F6 C38 C37 116.0(8) . .
F6 C38 F4 101.2(9) . .
F5 C38 F6 108.9(9) . .
F5 C38 C37 116.5(8) . .
F5 C38 F4 103.2(9) . .
F4 C38 C37 109.3(7) . .
F4' C38 C37 112.4(8) . .
F4' C38 F5' 106.2(10) . .
F4' C38 F6' 103.6(10) . .
F5' C38 C37 110.4(8) . .
F5' C38 F6' 107.3(10) . .
F6' C38 C37 116.2(9) . .
C20 C21 C22 121.2(7) . .
C32 C33 C34 121.1(8) . .
C15 C16 C11 121.2(7) . .
O2 C20 C21 128.3(7) . .
O2 C20 C19 113.2(7) . .
C21 C20 C19 118.6(7) . .
C13 C14 C17 120.1(8) . .
C15 C14 C13 118.3(8) . .
C15 C14 C17 121.6(8) . .
C25 C26 C27 119.8(10) . .
F2 C19 C20 113.1(7) . .
F3 C19 F2 104.1(7) . .
F3 C19 C20 111.2(7) . .
F1 C19 F2 107.1(8) . .
F1 C19 F3 108.1(8) . .
F1 C19 C20 112.8(7) . .
C16 C11 N2 119.5(6) . .
C12 C11 N2 123.7(6) . .
C12 C11 C16 116.5(7) . .
Dy1 O1 Dy1 109.06(16) 2_566 .
C1 O1 Dy1 119.0(4) . .
C1 O1 Dy1 131.2(4) . 2_566
C30 C31 C32 119.8(9) . .
C24 C25 C26 119.5(11) . .
C11 C12 C13 121.5(8) . .

loop_
_geom_bond_atom_site_label_1
_geom_bond_atom_site_label_2
_geom_bond_distance
_geom_bond_site_symmetry_2
Dy1 Dy1 3.8374(7) 2_566
Dy1 O5 2.329(5) .
Dy1 O4 2.362(5) .
Dy1 O2 2.314(5) .
Dy1 N1 2.448(5) .
Dy1 O3 2.330(5) .
Dy1 N2 2.673(6) .
Dy1 O1 2.395(4) .
Dy1 O1 2.316(4) 2_566
O5 C37 1.256(8) .
O4 C35 1.256(8) .
F6 C38 1.331(13) .
O2 C20 1.258(9) .
N1 C7 1.321(9) .
N1 C6 1.360(8) .
F2 C19 1.343(10) .
O3 C22 1.254(9) .
F3 C19 1.338(10) .
C9 C8 1.369(11) .
C9 C5 1.400(10) .
F1 C19 1.277(10) .
C28 C23 1.378(11) .
C28 C27 1.367(13) .
C8 C7 1.400(10) .
C18 C17 1.508(12) .
C1 C6 1.446(9) .
C1 C2 1.380(9) .
C1 O1 1.339(8) .
C7 C10 1.448(10) .
N2 C10 1.295(9) .
N2 C11 1.425(8) .
C6 C5 1.429(9) .
C5 C4 1.401(10) .
F5 C38 1.300(13) .
C37 C36 1.377(10) .
C37 C38 1.510(10) .
C29 C34 1.379(10) .
C29 C30 1.369(11) .
C35 C36 1.410(10) .
C35 C34 1.489(10) .
C23 C22 1.491(11) .
C23 C24 1.393(12) .
C22 C21 1.426(11) .
C2 C3 1.389(10) .
C34 C33 1.395(11) .
C30 C31 1.366(13) .
C24 C25 1.371(13) .
C3 C4 1.364(11) .
C13 C14 1.377(12) .
C13 C12 1.387(11) .
C27 C26 1.398(15) .
C15 C16 1.375(10) .
C15 C14 1.373(11) .
C32 C33 1.376(12) .
C32 C31 1.372(12) .
C17 C14 1.527(11) .
C38 F4 1.371(13) .
C38 F4' 1.323(15) .
C38 F5' 1.339(15) .
C38 F6' 1.341(15) .
C21 C20 1.383(11) .
C16 C11 1.404(10) .
C20 C19 1.539(11) .
C26 C25 1.374(16) .
C11 C12 1.383(11) .

loop_
_geom_torsion_atom_site_label_1
_geom_torsion_atom_site_label_2
_geom_torsion_atom_site_label_3
_geom_torsion_atom_site_label_4
_geom_torsion
_geom_torsion_site_symmetry_1
_geom_torsion_site_symmetry_2
_geom_torsion_site_symmetry_3
_geom_torsion_site_symmetry_4
Dy1 O5 C37 C36 -14.5(11) . . . .
Dy1 O5 C37 C38 166.8(5) . . . .
Dy1 O4 C35 C36 25.7(10) . . . .
Dy1 O4 C35 C34 -153.9(5) . . . .
Dy1 O2 C20 C21 -4.5(13) . . . .
Dy1 O2 C20 C19 174.6(5) . . . .
Dy1 N1 C7 C8 -177.0(5) . . . .
Dy1 N1 C7 C10 2.7(9) . . . .
Dy1 N1 C6 C1 -3.8(8) . . . .
Dy1 N1 C6 C5 176.2(5) . . . .
Dy1 O3 C22 C23 -172.3(5) . . . .
Dy1 O3 C22 C21 9.0(12) . . . .
Dy1 N2 C10 C7 -1.3(9) . . . .
Dy1 N2 C11 C16 -34.2(10) . . . .
Dy1 N2 C11 C12 138.7(7) . . . .
O5 C37 C36 C35 -4.2(12) . . . .
O5 C37 C38 F6 -152.8(9) . . . .
O5 C37 C38 F5 -22.7(11) . . . .
O5 C37 C38 F4 93.6(9) . . . .
O5 C37 C38 F4' 43.8(11) . . . .
O5 C37 C38 F5' -74.7(10) . . . .
O5 C37 C38 F6' 162.8(9) . . . .
O4 C35 C36 C37 -0.8(11) . . . .
O4 C35 C34 C29 0.8(10) . . . .
O4 C35 C34 C33 177.0(7) . . . .
O2 C20 C19 F2 163.8(7) . . . .
O2 C20 C19 F3 47.1(10) . . . .
O2 C20 C19 F1 -74.5(10) . . . .
N1 C7 C10 N2 -0.7(11) . . . .
N1 C6 C5 C9 2.1(11) . . . .
N1 C6 C5 C4 -177.6(7) . . . .
O3 C22 C21 C20 4.5(12) . . . .
C9 C8 C7 N1 -0.1(12) . . . .
C9 C8 C7 C10 -179.8(7) . . . .
C9 C5 C4 C3 179.2(8) . . . .
C28 C23 C22 O3 -6.5(11) . . . .
C28 C23 C22 C21 172.3(8) . . . .
C28 C23 C24 C25 -2.6(15) . . . .
C28 C27 C26 C25 0.1(17) . . . .
C8 C9 C5 C6 -1.9(11) . . . .
C8 C9 C5 C4 177.8(8) . . . .
C8 C7 C10 N2 179.0(7) . . . .
C18 C17 C14 C13 67.8(12) . . . .
C18 C17 C14 C15 -111.8(10) . . . .
C1 C6 C5 C9 -178.0(7) . . . .
C1 C6 C5 C4 2.3(11) . . . .
C1 C2 C3 C4 2.0(13) . . . .
C7 N1 C6 C1 178.7(6) . . . .
C7 N1 C6 C5 -1.3(10) . . . .
N2 C11 C12 C13 -179.9(8) . . . .
C6 N1 C7 C8 0.3(11) . . . .
C6 N1 C7 C10 -180.0(6) . . . .
C6 C1 C2 C3 -0.8(11) . . . .
C6 C1 O1 Dy1 173.0(5) . . . 2_566
C6 C1 O1 Dy1 3.8(8) . . . .
C6 C5 C4 C3 -1.2(12) . . . .
C5 C9 C8 C7 0.9(12) . . . .
C29 C34 C33 C32 -2.2(13) . . . .
C29 C30 C31 C32 -2.2(15) . . . .
C35 C34 C33 C32 -178.5(8) . . . .
C23 C28 C27 C26 -2.1(15) . . . .
C23 C22 C21 C20 -174.3(7) . . . .
C23 C24 C25 C26 0.7(18) . . . .
C22 C23 C24 C25 176.4(9) . . . .
C22 C21 C20 O2 -6.5(14) . . . .
C22 C21 C20 C19 174.5(8) . . . .
C2 C1 C6 N1 178.6(6) . . . .
C2 C1 C6 C5 -1.4(10) . . . .
C2 C1 O1 Dy1 -174.6(6) . . . .
C2 C1 O1 Dy1 -5.4(11) . . . 2_566
C2 C3 C4 C5 -1.0(13) . . . .
C36 C37 C38 F6 28.3(12) . . . .
C36 C37 C38 F5 158.4(9) . . . .
C36 C37 C38 F4 -85.2(10) . . . .
C36 C37 C38 F4' -135.1(10) . . . .
C36 C37 C38 F5' 106.5(10) . . . .
C36 C37 C38 F6' -16.0(12) . . . .
C36 C35 C34 C29 -178.8(7) . . . .
C36 C35 C34 C33 -2.6(12) . . . .
C34 C29 C30 C31 0.1(14) . . . .
C34 C35 C36 C37 178.7(7) . . . .
C30 C29 C34 C35 178.5(8) . . . .
C30 C29 C34 C33 2.1(13) . . . .
C24 C23 C22 O3 174.5(8) . . . .
C24 C23 C22 C21 -6.7(12) . . . .
C27 C28 C23 C22 -175.8(8) . . . .
C27 C28 C23 C24 3.3(13) . . . .
C27 C26 C25 C24 0.5(19) . . . .
C15 C16 C11 N2 -178.4(7) . . . .
C15 C16 C11 C12 8.3(12) . . . .
C10 N2 C11 C16 146.4(7) . . . .
C10 N2 C11 C12 -40.7(11) . . . .
C38 C37 C36 C35 174.5(7) . . . .
C21 C20 C19 F2 -17.1(11) . . . .
C21 C20 C19 F3 -133.7(9) . . . .
C21 C20 C19 F1 104.7(10) . . . .
C33 C32 C31 C30 2.1(16) . . . .
C16 C15 C14 C13 -3.4(14) . . . .
C16 C15 C14 C17 176.1(8) . . . .
C16 C11 C12 C13 -6.9(14) . . . .
C14 C13 C12 C11 0.5(16) . . . .
C14 C15 C16 C11 -3.3(13) . . . .
C11 N2 C10 C7 178.2(6) . . . .
O1 C1 C6 N1 0.1(10) . . . .
O1 C1 C6 C5 -179.9(7) . . . .
O1 C1 C2 C3 177.7(7) . . . .
C31 C32 C33 C34 0.1(15) . . . .
C12 C13 C14 C15 4.8(15) . . . .
C12 C13 C14 C17 -174.7(9) . . . .
